data_7154764
loop_
_publ_author_name
'Chen, Ling'
'Yu, Lian'
'Deng, Yuan'
'Cui, Yuming'
'Bian, Gaofeng'
'Cao, Jian'

_publ_section_title
;
 Synthesis of \a-haloenamides via zinc halide mediated direct addition of
 benzhydryl halides to ynamides.
;
_journal_issue 2
_journal_name_full 'Organic &amp; biomolecular chemistry'
_journal_page_first 564
_journal_page_last 569
_journal_paper_doi 10.1039/c5ob01950h
_journal_volume 14
_journal_year 2015
_chemical_formula_sum 'C24 H20 Cl N O2'
_chemical_formula_weight 389.86
_chemical_name_systematic
; 
 ? 
;
_space_group_IT_number 14
_symmetry_cell_setting monoclinic
_symmetry_space_group_name_Hall '-P 2yn'
_symmetry_space_group_name_H-M 'P 1 21/n 1'
_atom_sites_solution_hydrogens geom
_atom_sites_solution_primary direct
_atom_sites_solution_secondary difmap
_audit_creation_method SHELXL-97
_audit_update_record
;
2015-07-23 deposited with the CCDC.
2015-10-20 downloaded from the CCDC.
;
_cell_angle_alpha 90.00
_cell_angle_beta 106.651(2)
_cell_angle_gamma 90.00
_cell_formula_units_Z 4
_cell_length_a 8.7898(8)
_cell_length_b 21.266(2)
_cell_length_c 10.9725(11)
_cell_measurement_reflns_used 3595
_cell_measurement_temperature 296(2)
_cell_measurement_theta_max 27.47
_cell_measurement_theta_min 2.19
_cell_volume 1965.0(3)
_computing_cell_refinement 'Bruker SAINT'
_computing_data_collection 'Bruker APEX2'
_computing_data_reduction 'Bruker SAINT'
_computing_molecular_graphics 'Bruker SHELXTL'
_computing_publication_material 'Bruker SHELXTL'
_computing_structure_refinement 'SHELXL-97 (Sheldrick, 2008)'
_computing_structure_solution 'SHELXS-97 (Sheldrick, 2008)'
_diffrn_ambient_temperature 296(2)
_diffrn_measured_fraction_theta_full 0.986
_diffrn_measured_fraction_theta_max 0.986
_diffrn_measurement_device_type 'Bruker APEX-II CCD'
_diffrn_measurement_method '\f and \w scans'
_diffrn_radiation_monochromator graphite
_diffrn_radiation_source 'fine-focus sealed tube'
_diffrn_radiation_type MoK\a
_diffrn_radiation_wavelength 0.71073
_diffrn_reflns_av_R_equivalents 0.0288
_diffrn_reflns_av_sigmaI/netI 0.0320
_diffrn_reflns_limit_h_max 10
_diffrn_reflns_limit_h_min -10
_diffrn_reflns_limit_k_max 22
_diffrn_reflns_limit_k_min -25
_diffrn_reflns_limit_l_max 12
_diffrn_reflns_limit_l_min -13
_diffrn_reflns_number 11034
_diffrn_reflns_theta_full 25.20
_diffrn_reflns_theta_max 25.20
_diffrn_reflns_theta_min 1.92
_exptl_absorpt_coefficient_mu 0.214
_exptl_absorpt_correction_T_max 0.952
_exptl_absorpt_correction_T_min 0.938
_exptl_absorpt_correction_type multi-scan
_exptl_crystal_colour colorless
_exptl_crystal_density_diffrn 1.318
_exptl_crystal_density_method 'not measured'
_exptl_crystal_description block
_exptl_crystal_F_000 816
_exptl_crystal_size_max 0.30
_exptl_crystal_size_mid 0.26
_exptl_crystal_size_min 0.23
_refine_diff_density_max 0.183
_refine_diff_density_min -0.229
_refine_diff_density_rms 0.047
_refine_ls_extinction_method none
_refine_ls_goodness_of_fit_ref 1.068
_refine_ls_hydrogen_treatment mixed
_refine_ls_matrix_type full
_refine_ls_number_parameters 253
_refine_ls_number_reflns 3494
_refine_ls_number_restraints 0
_refine_ls_restrained_S_all 1.068
_refine_ls_R_factor_all 0.0563
_refine_ls_R_factor_gt 0.0397
_refine_ls_shift/su_max 0.000
_refine_ls_shift/su_mean 0.000
_refine_ls_structure_factor_coef Fsqd
_refine_ls_weighting_details 'calc w=1/[\s^2^(Fo^2^)+(0.0785P)^2^+0.2468P] where P=(Fo^2^+2Fc^2^)/3'
_refine_ls_weighting_scheme calc
_refine_ls_wR_factor_gt 0.1192
_refine_ls_wR_factor_ref 0.1344
_reflns_number_gt 2710
_reflns_number_total 3494
_reflns_threshold_expression >2sigma(I)
_cod_data_source_file c5ob01950h2.cif
_cod_data_source_block mo_20141120a_0m
_cod_depositor_comments
;
The following automatic conversions were performed:

'_exptl_absorpt_correction_type' value 'Multi-scan' changed to
'multi-scan' according to
/usr/data/users/saulius/crontab/automatic-downloads/rss-feeds/RSC/lib/dictionaries/cif_core.dic
dictionary named 'cif_core.dic' version 2.4.2 from 2011-04-26.

Automatic conversion script
Id: cif_fix_values 3271 2015-04-21 07:52:19Z andrius 

 Adding full bibliography for 7154764--7154766.cif.
;
_cod_original_sg_symbol_H-M P2(1)/n
_cod_database_code 7154764

loop_
_symmetry_equiv_pos_as_xyz
'x, y, z'
'-x+1/2, y+1/2, -z+1/2'
'-x, -y, -z'
'x-1/2, -y-1/2, z-1/2'

loop_
_atom_site_label
_atom_site_type_symbol
_atom_site_fract_x
_atom_site_fract_y
_atom_site_fract_z
_atom_site_U_iso_or_equiv
_atom_site_adp_type
_atom_site_occupancy
_atom_site_symmetry_multiplicity
_atom_site_calc_flag
_atom_site_refinement_flags
Cl1 Cl 0.30648(7) 0.25015(2) 0.15025(6) 0.0535(2) Uani 1 1 d .
C14 C 0.1607(2) 0.13763(8) 0.12932(17) 0.0296(4) Uani 1 1 d .
C7 C 0.0724(2) 0.08153(8) 0.16659(17) 0.0305(4) Uani 1 1 d .
H7 H 0.0052 0.0651 0.0856 0.037 Uiso 1 1 calc R
C21 C 0.1953(2) 0.19037(8) 0.19597(18) 0.0321(4) Uani 1 1 d .
C8 C -0.0422(2) 0.09560(9) 0.24465(18) 0.0344(4) Uani 1 1 d .
C15 C 0.2021(2) 0.12916(8) 0.00707(18) 0.0334(4) Uani 1 1 d .
C1 C 0.1868(2) 0.02802(8) 0.22261(17) 0.0310(4) Uani 1 1 d .
C20 C 0.1357(2) 0.16899(10) -0.09436(19) 0.0400(5) Uani 1 1 d .
H20 H 0.0709 0.2020 -0.0842 0.048 Uiso 1 1 calc R
C2 C 0.3411(2) 0.03826(10) 0.29558(19) 0.0395(5) Uani 1 1 d .
H2 H 0.3790 0.0791 0.3120 0.047 Uiso 1 1 calc R
C22 C 0.2500(3) 0.20559(10) 0.4220(2) 0.0458(5) Uani 1 1 d .
C6 C 0.1329(2) -0.03331(9) 0.2003(2) 0.0412(5) Uani 1 1 d .
H6 H 0.0294 -0.0409 0.1511 0.049 Uiso 1 1 calc R
C16 C 0.2995(3) 0.08087(10) -0.0117(2) 0.0469(5) Uani 1 1 d .
H16 H 0.3468 0.0539 0.0551 0.056 Uiso 1 1 calc R
C19 C 0.1647(2) 0.16016(12) -0.2100(2) 0.0499(6) Uani 1 1 d .
H19 H 0.1189 0.1872 -0.2771 0.060 Uiso 1 1 calc R
C4 C 0.3848(3) -0.07261(10) 0.3227(2) 0.0504(6) Uani 1 1 d .
H4 H 0.4508 -0.1063 0.3566 0.060 Uiso 1 1 calc R
C9 C -0.0075(3) 0.08099(11) 0.3733(2) 0.0472(5) Uani 1 1 d .
H9 H 0.0894 0.0626 0.4150 0.057 Uiso 1 1 calc R
C17 C 0.3266(3) 0.07254(12) -0.1284(2) 0.0602(7) Uani 1 1 d .
H17 H 0.3909 0.0396 -0.1398 0.072 Uiso 1 1 calc R
C3 C 0.4402(3) -0.01222(10) 0.3446(2) 0.0453(5) Uani 1 1 d .
H3 H 0.5446 -0.0050 0.3925 0.054 Uiso 1 1 calc R
C18 C 0.2600(3) 0.11221(12) -0.2276(2) 0.0553(6) Uani 1 1 d .
H18 H 0.2792 0.1066 -0.3060 0.066 Uiso 1 1 calc R
C5 C 0.2309(3) -0.08312(10) 0.2502(2) 0.0527(6) Uani 1 1 d .
H5 H 0.1930 -0.1241 0.2348 0.063 Uiso 1 1 calc R
C13 C -0.1886(2) 0.12145(11) 0.1856(2) 0.0512(6) Uani 1 1 d .
H13 H -0.2153 0.1305 0.0991 0.061 Uiso 1 1 calc R
C10 C -0.1162(3) 0.09365(13) 0.4396(2) 0.0604(7) Uani 1 1 d .
H10 H -0.0915 0.0839 0.5257 0.072 Uiso 1 1 calc R
C23 C 0.0355(3) 0.26283(14) 0.4316(2) 0.0632(7) Uani 1 1 d .
H23A H 0.0239 0.3066 0.4522 0.076 Uiso 1 1 calc R
H23B H -0.0480 0.2386 0.4512 0.076 Uiso 1 1 calc R
C12 C -0.2963(3) 0.13413(13) 0.2527(3) 0.0654(7) Uani 1 1 d .
H12 H -0.3939 0.1520 0.2110 0.078 Uiso 1 1 calc R
C11 C -0.2616(3) 0.12075(12) 0.3792(3) 0.0639(7) Uani 1 1 d .
H11 H -0.3341 0.1297 0.4241 0.077 Uiso 1 1 calc R
N1 N 0.14852(17) 0.20752(7) 0.30296(14) 0.0327(4) Uani 1 1 d .
O1 O 0.3764(2) 0.17896(9) 0.45708(16) 0.0744(6) Uani 1 1 d .
O2 O 0.1883(2) 0.23958(8) 0.50101(15) 0.0631(5) Uani 1 1 d .
C24 C 0.0281(3) 0.25586(10) 0.2944(2) 0.0437(5) Uani 1 1 d .
H24A H -0.0759 0.2419 0.2437 0.052 Uiso 1 1 calc R
H24B H 0.0554 0.2947 0.2594 0.052 Uiso 1 1 calc R

loop_
_atom_site_aniso_label
_atom_site_aniso_U_11
_atom_site_aniso_U_22
_atom_site_aniso_U_33
_atom_site_aniso_U_23
_atom_site_aniso_U_13
_atom_site_aniso_U_12
Cl1 0.0695(4) 0.0411(3) 0.0633(4) -0.0132(2) 0.0407(3) -0.0219(2)
C14 0.0288(9) 0.0302(9) 0.0314(10) 0.0032(7) 0.0109(8) 0.0037(7)
C7 0.0322(9) 0.0298(9) 0.0292(9) -0.0008(7) 0.0082(8) -0.0030(7)
C21 0.0332(9) 0.0308(10) 0.0356(10) 0.0002(8) 0.0152(8) -0.0012(7)
C8 0.0329(9) 0.0315(10) 0.0416(11) 0.0019(8) 0.0151(9) -0.0043(7)
C15 0.0341(9) 0.0333(10) 0.0351(10) -0.0039(8) 0.0137(8) -0.0036(7)
C1 0.0368(10) 0.0301(10) 0.0281(9) 0.0002(7) 0.0124(8) 0.0002(7)
C20 0.0384(10) 0.0455(11) 0.0385(11) 0.0009(9) 0.0147(9) 0.0030(8)
C2 0.0419(11) 0.0347(11) 0.0391(11) -0.0037(8) 0.0070(9) 0.0007(8)
C22 0.0552(13) 0.0433(12) 0.0363(12) -0.0071(9) 0.0090(10) 0.0048(10)
C6 0.0433(11) 0.0341(11) 0.0482(12) -0.0010(9) 0.0164(10) -0.0042(8)
C16 0.0564(12) 0.0442(12) 0.0471(13) 0.0032(9) 0.0259(11) 0.0124(9)
C19 0.0438(12) 0.0706(16) 0.0350(12) 0.0067(10) 0.0108(10) 0.0014(10)
C4 0.0622(14) 0.0405(13) 0.0571(14) 0.0142(10) 0.0308(12) 0.0187(10)
C9 0.0456(11) 0.0557(14) 0.0429(12) 0.0057(10) 0.0170(10) 0.0027(10)
C17 0.0689(15) 0.0642(16) 0.0616(15) -0.0023(12) 0.0411(13) 0.0169(12)
C3 0.0426(11) 0.0530(13) 0.0386(12) 0.0000(9) 0.0088(10) 0.0118(9)
C18 0.0547(13) 0.0781(17) 0.0406(13) -0.0083(12) 0.0256(11) -0.0014(12)
C5 0.0597(14) 0.0291(11) 0.0757(16) 0.0024(10) 0.0296(13) 0.0000(9)
C13 0.0374(11) 0.0621(15) 0.0548(14) 0.0151(11) 0.0141(10) 0.0052(10)
C10 0.0676(16) 0.0726(17) 0.0517(14) -0.0004(12) 0.0345(13) -0.0042(13)
C23 0.0621(15) 0.0754(18) 0.0554(15) -0.0167(13) 0.0222(13) 0.0140(13)
C12 0.0391(12) 0.0763(18) 0.086(2) 0.0114(15) 0.0264(13) 0.0095(11)
C11 0.0538(14) 0.0698(17) 0.083(2) -0.0062(14) 0.0441(14) -0.0060(12)
N1 0.0351(8) 0.0333(8) 0.0307(9) -0.0030(6) 0.0108(7) 0.0017(6)
O1 0.0680(11) 0.0841(13) 0.0561(11) -0.0108(9) -0.0064(9) 0.0330(10)
O2 0.0784(12) 0.0713(11) 0.0377(9) -0.0160(8) 0.0137(9) 0.0142(9)
C24 0.0458(12) 0.0415(12) 0.0469(13) -0.0024(9) 0.0185(10) 0.0103(9)

loop_
_atom_type_symbol
_atom_type_description
_atom_type_scat_dispersion_real
_atom_type_scat_dispersion_imag
_atom_type_scat_source
C C 0.0033 0.0016 'International Tables Vol C Tables 4.2.6.8 and 6.1.1.4'
H H 0.0000 0.0000 'International Tables Vol C Tables 4.2.6.8 and 6.1.1.4'
N N 0.0061 0.0033 'International Tables Vol C Tables 4.2.6.8 and 6.1.1.4'
O O 0.0106 0.0060 'International Tables Vol C Tables 4.2.6.8 and 6.1.1.4'
Cl Cl 0.1484 0.1585 'International Tables Vol C Tables 4.2.6.8 and 6.1.1.4'

loop_
_geom_angle_atom_site_label_1
_geom_angle_atom_site_label_2
_geom_angle_atom_site_label_3
_geom_angle
C21 C14 C15 121.28(16)
C21 C14 C7 124.21(16)
C15 C14 C7 114.49(15)
C1 C7 C8 112.61(15)
C1 C7 C14 111.12(14)
C8 C7 C14 117.42(14)
C14 C21 N1 127.37(16)
C14 C21 Cl1 120.79(14)
N1 C21 Cl1 111.80(13)
C13 C8 C9 118.04(19)
C13 C8 C7 119.43(18)
C9 C8 C7 122.48(17)
C20 C15 C16 117.91(18)
C20 C15 C14 119.36(16)
C16 C15 C14 122.66(17)
C2 C1 C6 118.70(17)
C2 C1 C7 122.72(16)
C6 C1 C7 118.58(16)
C19 C20 C15 120.62(19)
C1 C2 C3 120.36(19)
O1 C22 N1 127.8(2)
O1 C22 O2 123.1(2)
N1 C22 O2 109.07(17)
C5 C6 C1 120.77(19)
C17 C16 C15 120.7(2)
C18 C19 C20 121.0(2)
C3 C4 C5 119.63(19)
C10 C9 C8 120.4(2)
C18 C17 C16 120.7(2)
C4 C3 C2 120.3(2)
C19 C18 C17 119.1(2)
C6 C5 C4 120.3(2)
C8 C13 C12 121.1(2)
C9 C10 C11 120.7(2)
O2 C23 C24 105.38(19)
C11 C12 C13 120.9(2)
C12 C11 C10 118.8(2)
C22 N1 C21 122.04(16)
C22 N1 C24 110.40(16)
C21 N1 C24 120.78(15)
C22 O2 C23 109.33(17)
N1 C24 C23 100.56(17)

loop_
_geom_bond_atom_site_label_1
_geom_bond_atom_site_label_2
_geom_bond_distance
Cl1 C21 1.7616(18)
C14 C21 1.326(3)
C14 C15 1.498(2)
C14 C7 1.541(2)
C7 C1 1.526(2)
C7 C8 1.527(2)
C21 N1 1.399(2)
C8 C13 1.378(3)
C8 C9 1.391(3)
C15 C20 1.387(3)
C15 C16 1.389(3)
C1 C2 1.380(3)
C1 C6 1.385(3)
C20 C19 1.377(3)
C2 C3 1.390(3)
C22 O1 1.208(3)
C22 N1 1.355(3)
C22 O2 1.356(3)
C6 C5 1.375(3)
C16 C17 1.380(3)
C19 C18 1.368(3)
C4 C3 1.370(3)
C4 C5 1.377(3)
C9 C10 1.384(3)
C17 C18 1.369(3)
C13 C12 1.383(3)
C10 C11 1.385(3)
C23 O2 1.429(3)
C23 C24 1.496(3)
C12 C11 1.363(4)
N1 C24 1.459(2)
